data_2001969
loop_
_publ_author_name
'Vittal, J. J.'
'Willis, C. J.'

_publ_section_title
;
 Structure of
 1,1,1,7,7,7-hexafluoro-2,6-dihydroxy-2,6-bis(trifluoromethyl)-4-heptanone
;
_journal_issue 2
_journal_name_full 'Acta Crystallographica Section C'
_journal_page_first 310
_journal_page_last 313
_journal_paper_doi 10.1107/S0108270192008515
_journal_volume 49
_journal_year 1993
_chemical_formula_sum 'C9 H6 F12 O3'
_chemical_formula_weight 390.13
_symmetry_cell_setting monoclinic
_symmetry_space_group_name_Hall '-P 2ybc'
_symmetry_space_group_name_H-M 'P 1 21/c 1'
_cell_angle_alpha 90
_cell_angle_beta 99.390(10)
_cell_angle_gamma 90
_cell_formula_units_Z 4
_cell_length_a 11.7240(10)
_cell_length_b 10.2650(10)
_cell_length_c 11.350(2)
_cell_volume 1347.6(3)
_diffrn_radiation_type Cu
_diffrn_radiation_wavelength 1.54184
_exptl_absorpt_coefficient_mu 2.28
_exptl_crystal_density_diffrn 1.923
_exptl_crystal_density_meas 1.923(2)
_exptl_crystal_F_000 768
_cod_data_source_file cd1006.cif
_cod_data_source_block cd1006_structure_1_of_1
_cod_database_code 2001969

loop_
_atom_site_label
_atom_site_fract_x
_atom_site_fract_y
_atom_site_fract_z
F(1) .0231(3) .1756(4) .4737(4)
F(2) .0846(4) .1146(5) .3143(4)
F(3) .1822(4) .0756(4) .4854(4)
F(4) .0110(4) .4214(5) .3946(4)
F(5) .1586(4) .5041(5) .3450(5)
F(6) .0676(4) .3571(6) .2395(4)
F(7) .2105(4) .7178(5) .7557(5)
F(8) .2340(4) .6990(5) .5719(4)
F(9) .3210(5) .8457(4) .6828(5)
F(10) .3739(4) .6106(5) .9196(3)
F(11) .4746(5) .7681(5) .8679(4)
F(12) .5348(5) .5759(6) .8684(4)
O(1) .2745(3) .2624(5) .3620(4)
O(2) .3701(3) .4692(4) .4997(3)
O(3) .4703(4) .6570(5) .6466(4)
C(1) .1817(4) .2912(5) .4214(5)
C(2) .2181(4) .3375(5) .5527(5)
C(3) .3113(4) .4381(5) .5725(5)
C(4) .3391(5) .4884(6) .7006(5)
C(5) .3855(4) .6281(5) .7153(5)
C(6) .1175(6) .1638(7) .4219(6)
C(7) .1054(6) .3956(7) .3485(6)
C(8) .2890(7) .7263(8) .6836(7)
C(9) .4431(7) .6433(8) .8447(7)
H(1) .319(5) .325(6) .377(5)
H(3) .458(6) .615(7) .582(6)
H(2A) .247 .253 .607
H(2B) .142 .378 .582
H(4A) .258 .486 .735
H(4B) .400 .423 .752

loop_
_geom_angle_atom_site_label_1
_geom_angle_atom_site_label_2
_geom_angle_atom_site_label_3
_geom_angle
C(2) C(3) C(4) 114.5(5)
C(4) C(5) C(8) 111.0(5)
C(8) C(5) C(9) 110.9(5)
C(5) O(3) H(3) 109(5)
F(1) C(6) F(3) 105.7(5)
F(4) C(7) F(5) 106.3(6)
F(5) C(7) F(6) 109.0(6)
F(7) C(8) F(9) 107.4(7)
F(10) C(9) F(11) 107.3(6)
F(11) C(9) F(12) 106.3(7)
F(2) C(6) C(1) 113.6(5)
F(4) C(7) C(1) 112.0(5)
F(6) C(7) C(1) 112.0(6)
F(8) C(8) C(5) 107.9(6)
F(10) C(9) C(5) 112.1(6)
F(12) C(9) C(5) 112.0(6)
O(1) C(1) C(2) 114.4(4)
O(1) C(1) C(7) 108.3(5)
O(2) C(3) C(4) 120.5(5)
O(3) C(5) C(8) 107.4(5)
C(2) C(1) C(6) 108.7(5)
C(6) C(1) C(7) 110.9(5)
C(3) C(4) C(5) 115.9(5)
C(4) C(5) C(9) 107.1(5)
C(1) O(1) H(1) 104(4)
F(1) C(6) F(2) 107.3(5)
F(2) C(6) F(3) 107.3(6)
F(4) C(7) F(6) 105.0(6)
F(7) C(8) F(8) 106.9(6)
F(8) C(8) F(9) 106.6(6)
F(10) C(9) F(12) 108.4(7)
F(1) C(6) C(1) 111.9(5)
F(3) C(6) C(1) 110.7(5)
F(5) C(7) C(1) 112.2(5)
F(7) C(8) C(5) 112.1(6)
F(9) C(8) C(5) 115.5(6)
F(11) C(9) C(5) 110.5(6)
O(1) C(1) C(6) 104.2(5)
O(2) C(3) C(2) 124.5(5)
O(3) C(5) C(4) 114.3(5)
O(3) C(5) C(9) 105.9(5)
C(2) C(1) C(7) 110.2(5)
C(1) C(2) C(3) 115.8(4)

loop_
_geom_bond_atom_site_label_1
_geom_bond_atom_site_label_2
_geom_bond_distance
O(1) C(1) 1.402(6)
O(3) C(5) 1.391(6)
C(1) C(6) 1.509(9)
C(2) C(3) 1.494(7)
C(4) C(5) 1.533(8)
C(5) C(9) 1.522(10)
F(2) C(6) 1.320(8)
F(4) C(7) 1.325(8)
F(6) C(7) 1.307(8)
F(8) C(8) 1.354(9)
F(10) C(9) 1.310(9)
F(12) C(9) 1.270(10)
O(3) H(3) 0.84(7)
O(2) C(3) 1.202(6)
C(1) C(2) 1.555(7)
C(1) C(7) 1.547(9)
C(3) C(4) 1.527(8)
C(5) C(8) 1.514(9)
F(1) C(6) 1.334(7)
F(3) C(6) 1.319(8)
F(5) C(7) 1.279(9)
F(7) C(8) 1.330(9)
F(9) C(8) 1.282(9)
F(11) C(9) 1.347(10)
O(1) H(1) 0.83(6)
